data_2218711
loop_
_publ_author_name
'Pellens, Michael'
'Thijs, Ben'
'Van Hecke, Kristof'
'Van Meervelt, Luc'
'Binnemans, Koen'
'Nockemann, Peter'

_publ_section_title
;
 Tris(1-ethyl-3-methylimidazolium) hexabromidoeuropate(III)
;
_journal_coeditor_code HG2399
_journal_issue 7
_journal_name_full 'Acta Crystallographica Section E'
_journal_page_first m945
_journal_paper_doi 10.1107/S1600536808018382
_journal_volume 64
_journal_year 2008
_chemical_formula_iupac '(C6 H11 N2)3 [Eu1 Br6]'
_chemical_formula_moiety '3C6 H11 N2 + , Br6 Eu 3-'
_chemical_formula_sum 'C18 H33 Br6 Eu N6'
_chemical_formula_weight 964.87
_chemical_name_systematic
;
Tris(1-ethyl-3-methylimidazolium) hexabromidoeuropate(III)
;
_space_group_IT_number 14
_symmetry_cell_setting monoclinic
_symmetry_space_group_name_Hall '-P 2ybc'
_symmetry_space_group_name_H-M 'P 1 21/c 1'
_atom_sites_solution_hydrogens geom
_atom_sites_solution_primary direct
_atom_sites_solution_secondary difmap
_audit_creation_method 'CrysAlis RED (2008)'
_cell_angle_alpha 90.00
_cell_angle_beta 90.360(10)
_cell_angle_gamma 90.00
_cell_formula_units_Z 4
_cell_length_a 15.7650(10)
_cell_length_b 12.7290(10)
_cell_length_c 14.9200(10)
_cell_measurement_reflns_used 9203
_cell_measurement_temperature 100(2)
_cell_measurement_theta_max 29.0867
_cell_measurement_theta_min 3.0089
_cell_volume 2994.0(4)
_computing_cell_refinement 'CrysAlis RED (Oxford Diffraction, 2008)'
_computing_data_collection 'CrysAlis CCD (Oxford Diffraction, 2008)'
_computing_data_reduction 'CrysAlis RED (Oxford Diffraction, 2008)'
_computing_molecular_graphics 'DIAMOND (Brandenburg, 2007)'
_computing_publication_material 'PLATON (Spek, 2003)'
_computing_structure_refinement 'SHELXL97 (Sheldrick, 2008)'
_computing_structure_solution 'SHELXS97 (Sheldrick, 2008)'
_diffrn_ambient_temperature 100(2)
_diffrn_detector_area_resol_mean 10.3310
_diffrn_measured_fraction_theta_full 0.990
_diffrn_measured_fraction_theta_max 0.869
_diffrn_measurement_device_type 'Oxford Diffraction Gemini A Ultra'
_diffrn_measurement_method '\w and \f'
_diffrn_radiation_monochromator graphite
_diffrn_radiation_source 'Enhance (Mo) X-ray Source'
_diffrn_radiation_type 'Mo K\a'
_diffrn_radiation_wavelength 0.71073
_diffrn_reflns_av_R_equivalents 0.0288
_diffrn_reflns_av_sigmaI/netI 0.0485
_diffrn_reflns_limit_h_max 13
_diffrn_reflns_limit_h_min -21
_diffrn_reflns_limit_k_max 17
_diffrn_reflns_limit_k_min -14
_diffrn_reflns_limit_l_max 19
_diffrn_reflns_limit_l_min -19
_diffrn_reflns_number 17678
_diffrn_reflns_theta_full 25.00
_diffrn_reflns_theta_max 29.14
_diffrn_reflns_theta_min 3.01
_exptl_absorpt_coefficient_mu 10.120
_exptl_absorpt_correction_T_max 0.200
_exptl_absorpt_correction_T_min 0.148
_exptl_absorpt_correction_type multi-scan
_exptl_absorpt_process_details '(CrysAlis RED; Oxford Diffraction, 2008)'
_exptl_crystal_colour yellow
_exptl_crystal_density_diffrn 2.141
_exptl_crystal_density_method 'not measured'
_exptl_crystal_description block
_exptl_crystal_F_000 1824
_exptl_crystal_size_max 0.18
_exptl_crystal_size_mid 0.17
_exptl_crystal_size_min 0.16
_refine_diff_density_max 1.751
_refine_diff_density_min -1.443
_refine_ls_extinction_method none
_refine_ls_goodness_of_fit_ref 1.074
_refine_ls_hydrogen_treatment constr
_refine_ls_matrix_type full
_refine_ls_number_parameters 290
_refine_ls_number_reflns 7019
_refine_ls_number_restraints 0
_refine_ls_restrained_S_all 1.074
_refine_ls_R_factor_all 0.0533
_refine_ls_R_factor_gt 0.0294
_refine_ls_shift/su_max 0.000
_refine_ls_shift/su_mean 0.000
_refine_ls_structure_factor_coef Fsqd
_refine_ls_weighting_details 'calc w = 1/[\s^2^(Fo^2^)+(0.0541P)^2^] where P=(Fo^2^+2Fc^2^)/3'
_refine_ls_weighting_scheme calc
_refine_ls_wR_factor_gt 0.0696
_refine_ls_wR_factor_ref 0.0985
_reflns_number_gt 5043
_reflns_number_total 7019
_reflns_threshold_expression I>2\s(I)
_cod_data_source_file hg2399.cif
_cod_data_source_block I
_cod_original_sg_symbol_H-M 'P 21/c'
_cod_database_code 2218711
_cod_database_fobs_code 2218711

loop_
_symmetry_equiv_pos_as_xyz
'x, y, z'
'-x, y+1/2, -z+1/2'
'-x, -y, -z'
'x, -y-1/2, z-1/2'

loop_
_atom_site_type_symbol
_atom_site_label
_atom_site_fract_x
_atom_site_fract_y
_atom_site_fract_z
_atom_site_U_iso_or_equiv
_atom_site_adp_type
_atom_site_calc_flag
_atom_site_refinement_flags
_atom_site_occupancy
C C1 0.9054(4) 0.1566(5) 0.4127(4) 0.0200(14) Uani d . 1
H H1 0.9361 0.2068 0.4471 0.024 Uiso calc R 1
C C2 0.8011(5) 0.0618(5) 0.3547(4) 0.0257(15) Uani d . 1
H H2 0.7459 0.0348 0.3428 0.031 Uiso calc R 1
C C3 0.8726(4) 0.0310(5) 0.3170(4) 0.0228(14) Uani d . 1
H H3 0.8781 -0.0218 0.2725 0.027 Uiso calc R 1
C C4 1.0300(4) 0.0820(5) 0.3349(4) 0.0171(13) Uani d . 1
H H4A 1.0576 0.1500 0.3491 0.021 Uiso calc R 1
H H4B 1.0379 0.0680 0.2702 0.021 Uiso calc R 1
C C5 1.0725(4) -0.0044(5) 0.3889(4) 0.0212(14) Uani d . 1
H H5A 1.0614 0.0064 0.4528 0.032 Uiso calc R 1
H H5B 1.1338 -0.0029 0.3785 0.032 Uiso calc R 1
H H5C 1.0497 -0.0727 0.3703 0.032 Uiso calc R 1
C C6 0.7598(4) 0.2016(5) 0.4680(4) 0.0270(16) Uani d . 1
H H6A 0.7428 0.1604 0.5204 0.041 Uiso calc R 1
H H6B 0.7098 0.2169 0.4309 0.041 Uiso calc R 1
H H6C 0.7858 0.2676 0.4880 0.041 Uiso calc R 1
C C7 0.6503(4) 0.3160(6) 0.2301(4) 0.0235(15) Uani d . 1
H H7 0.5922 0.3054 0.2159 0.028 Uiso calc R 1
C C8 0.7896(4) 0.2961(5) 0.2383(4) 0.0243(15) Uani d . 1
H H8 0.8454 0.2696 0.2309 0.029 Uiso calc R 1
C C9 0.7664(4) 0.3830(5) 0.2844(4) 0.0217(14) Uani d . 1
H H9 0.8039 0.4287 0.3156 0.026 Uiso calc R 1
C C10 0.6311(5) 0.4800(6) 0.3179(4) 0.0306(17) Uani d . 1
H H10A 0.5807 0.4923 0.2794 0.037 Uiso calc R 1
H H10B 0.6650 0.5455 0.3189 0.037 Uiso calc R 1
C C11 0.6025(5) 0.4553(6) 0.4115(5) 0.0358(18) Uani d . 1
H H11A 0.5715 0.3886 0.4114 0.054 Uiso calc R 1
H H11B 0.5653 0.5115 0.4329 0.054 Uiso calc R 1
H H11C 0.6521 0.4497 0.4512 0.054 Uiso calc R 1
C C12 0.7057(5) 0.1584(5) 0.1507(4) 0.0291(16) Uani d . 1
H H12A 0.6658 0.1111 0.1805 0.044 Uiso calc R 1
H H12B 0.7607 0.1233 0.1444 0.044 Uiso calc R 1
H H12C 0.6836 0.1769 0.0912 0.044 Uiso calc R 1
C C13 0.7070(4) 0.8020(5) 0.3480(4) 0.0272(15) Uani d . 1
H H13 0.6671 0.8381 0.3841 0.033 Uiso calc R 1
C C14 0.8247(5) 0.7279(7) 0.3036(5) 0.042(2) Uani d . 1
H H14 0.8813 0.7024 0.3025 0.051 Uiso calc R 1
C C15 0.7644(4) 0.7205(7) 0.2371(5) 0.037(2) Uani d . 1
H H15 0.7720 0.6888 0.1800 0.045 Uiso calc R 1
C C16 0.6146(5) 0.7797(6) 0.2138(5) 0.0376(18) Uani d . 1
H H16A 0.5698 0.8121 0.2508 0.045 Uiso calc R 1
H H16B 0.5942 0.7100 0.1937 0.045 Uiso calc R 1
C C17 0.6318(5) 0.8486(6) 0.1327(5) 0.045(2) Uani d . 1
H H17A 0.6572 0.9150 0.1524 0.068 Uiso calc R 1
H H17B 0.5783 0.8629 0.1011 0.068 Uiso calc R 1
H H17C 0.6709 0.8123 0.0923 0.068 Uiso calc R 1
C C18 0.8275(5) 0.8070(6) 0.4594(4) 0.0316(17) Uani d . 1
H H18A 0.7897 0.8504 0.4959 0.047 Uiso calc R 1
H H18B 0.8800 0.8458 0.4476 0.047 Uiso calc R 1
H H18C 0.8410 0.7421 0.4917 0.047 Uiso calc R 1
N N1 0.9384(3) 0.0896(4) 0.3541(3) 0.0166(11) Uani d . 1
N N2 0.8220(3) 0.1409(4) 0.4148(3) 0.0141(10) Uani d . 1
N N3 0.6826(4) 0.3942(4) 0.2789(3) 0.0281(13) Uani d . 1
N N4 0.7163(3) 0.2543(4) 0.2045(3) 0.0194(11) Uani d . 1
N N5 0.6912(4) 0.7670(4) 0.2673(4) 0.0294(13) Uani d . 1
N N6 0.7846(4) 0.7809(4) 0.3727(4) 0.0273(13) Uani d . 1
Br Br1 0.99929(4) 0.37839(5) 0.34343(4) 0.01889(14) Uani d . 1
Br Br2 0.82537(4) 0.52642(5) 0.48677(4) 0.02342(15) Uani d . 1
Br Br3 1.03396(4) 0.68086(5) 0.39729(4) 0.01711(14) Uani d . 1
Br Br4 0.33611(4) 0.02950(5) 0.43034(4) 0.01855(14) Uani d . 1
Br Br5 0.50481(4) 0.21190(5) 0.54969(4) 0.02105(14) Uani d . 1
Br Br6 0.56634(4) 0.05083(5) 0.33129(4) 0.02125(15) Uani d . 1
Eu Eu1 1.0000 0.5000 0.5000 0.00923(9) Uani d S 1
Eu Eu2 0.5000 0.0000 0.5000 0.01018(10) Uani d S 1

loop_
_atom_site_aniso_label
_atom_site_aniso_U_11
_atom_site_aniso_U_22
_atom_site_aniso_U_33
_atom_site_aniso_U_12
_atom_site_aniso_U_13
_atom_site_aniso_U_23
C1 0.031(4) 0.013(3) 0.015(3) -0.001(3) 0.008(3) 0.003(2)
C2 0.036(4) 0.017(3) 0.024(3) -0.003(3) 0.003(3) -0.004(3)
C3 0.025(3) 0.018(3) 0.026(3) 0.000(3) 0.004(3) -0.007(3)
C4 0.017(3) 0.021(3) 0.014(3) -0.001(3) 0.000(2) 0.000(3)
C5 0.014(3) 0.021(3) 0.029(3) 0.001(3) -0.003(3) 0.002(3)
C6 0.036(4) 0.018(3) 0.028(3) 0.005(3) 0.015(3) -0.005(3)
C7 0.016(3) 0.039(4) 0.015(3) 0.000(3) -0.006(2) 0.004(3)
C8 0.028(4) 0.026(4) 0.019(3) -0.004(3) -0.001(3) 0.005(3)
C9 0.023(3) 0.026(4) 0.017(3) -0.005(3) -0.008(3) 0.002(3)
C10 0.036(4) 0.028(4) 0.028(4) 0.013(3) -0.003(3) 0.002(3)
C11 0.026(4) 0.047(5) 0.035(4) -0.003(3) 0.006(3) -0.009(4)
C12 0.043(4) 0.023(4) 0.021(3) -0.005(3) 0.009(3) -0.004(3)
C13 0.029(4) 0.027(4) 0.026(3) -0.001(3) 0.000(3) -0.007(3)
C14 0.050(5) 0.054(6) 0.023(4) 0.023(4) 0.000(3) -0.014(4)
C15 0.014(3) 0.063(6) 0.035(4) 0.015(3) -0.005(3) -0.014(4)
C16 0.029(4) 0.037(5) 0.047(5) 0.004(3) -0.009(3) -0.017(4)
C17 0.054(5) 0.044(5) 0.037(4) 0.000(4) -0.026(4) -0.005(4)
C18 0.036(4) 0.034(4) 0.025(3) 0.012(3) -0.007(3) -0.008(3)
N1 0.017(3) 0.016(3) 0.017(2) -0.002(2) 0.001(2) -0.002(2)
N2 0.009(2) 0.017(3) 0.016(2) -0.001(2) 0.0001(19) -0.004(2)
N3 0.044(4) 0.021(3) 0.019(3) 0.003(3) 0.006(3) 0.000(2)
N4 0.019(3) 0.026(3) 0.014(2) -0.004(2) 0.002(2) 0.001(2)
N5 0.030(3) 0.023(3) 0.036(3) -0.004(3) 0.005(3) -0.007(3)
N6 0.034(3) 0.021(3) 0.027(3) 0.010(3) 0.008(3) 0.000(2)
Br1 0.0281(3) 0.0149(3) 0.0137(3) -0.0037(3) 0.0016(2) -0.0014(2)
Br2 0.0153(3) 0.0261(4) 0.0288(3) 0.0010(3) -0.0015(3) -0.0004(3)
Br3 0.0229(3) 0.0138(3) 0.0146(3) -0.0018(2) -0.0001(2) 0.0010(2)
Br4 0.0137(3) 0.0225(3) 0.0195(3) 0.0012(2) -0.0022(2) 0.0004(3)
Br5 0.0235(3) 0.0168(3) 0.0228(3) -0.0011(3) -0.0039(2) 0.0003(3)
Br6 0.0185(3) 0.0301(4) 0.0152(3) -0.0005(3) 0.0030(2) 0.0040(3)
Eu1 0.01068(18) 0.00812(19) 0.00889(18) -0.00080(16) -0.00038(14) 0.00018(15)
Eu2 0.00931(18) 0.0124(2) 0.00889(18) 0.00017(16) 0.00048(14) 0.00114(16)

loop_
_atom_type_symbol
_atom_type_description
_atom_type_scat_dispersion_real
_atom_type_scat_dispersion_imag
_atom_type_scat_source
C C 0.0033 0.0016 'International Tables Vol C Tables 4.2.6.8 and 6.1.1.4'
H H 0.0000 0.0000 'International Tables Vol C Tables 4.2.6.8 and 6.1.1.4'
N N 0.0061 0.0033 'International Tables Vol C Tables 4.2.6.8 and 6.1.1.4'
Br Br -0.2901 2.4595 'International Tables Vol C Tables 4.2.6.8 and 6.1.1.4'
Eu Eu -0.1578 3.6682 'International Tables Vol C Tables 4.2.6.8 and 6.1.1.4'

loop_
_geom_angle_atom_site_label_1
_geom_angle_atom_site_label_2
_geom_angle_atom_site_label_3
_geom_angle_site_symmetry_1
_geom_angle_site_symmetry_3
_geom_angle
N1 C1 N2 . . 108.1(5)
N1 C1 H1 . . 125.9
N2 C1 H1 . . 125.9
C3 C2 N2 . . 106.8(6)
C3 C2 H2 . . 126.6
N2 C2 H2 . . 126.6
C2 C3 N1 . . 108.0(6)
C2 C3 H3 . . 126.0
N1 C3 H3 . . 126.0
N1 C4 C5 . . 111.9(5)
N1 C4 H4A . . 109.2
C5 C4 H4A . . 109.2
N1 C4 H4B . . 109.2
C5 C4 H4B . . 109.2
H4A C4 H4B . . 107.9
C4 C5 H5A . . 109.5
C4 C5 H5B . . 109.5
H5A C5 H5B . . 109.5
C4 C5 H5C . . 109.5
H5A C5 H5C . . 109.5
H5B C5 H5C . . 109.5
N2 C6 H6A . . 109.5
N2 C6 H6B . . 109.5
H6A C6 H6B . . 109.5
N2 C6 H6C . . 109.5
H6A C6 H6C . . 109.5
H6B C6 H6C . . 109.5
N3 C7 N4 . . 107.1(5)
N3 C7 H7 . . 126.4
N4 C7 H7 . . 126.4
C9 C8 N4 . . 106.0(6)
C9 C8 H8 . . 127.0
N4 C8 H8 . . 127.0
N3 C9 C8 . . 109.1(6)
N3 C9 H9 . . 125.5
C8 C9 H9 . . 125.5
N3 C10 C11 . . 112.2(6)
N3 C10 H10A . . 109.2
C11 C10 H10A . . 109.2
N3 C10 H10B . . 109.2
C11 C10 H10B . . 109.2
H10A C10 H10B . . 107.9
C10 C11 H11A . . 109.5
C10 C11 H11B . . 109.5
H11A C11 H11B . . 109.5
C10 C11 H11C . . 109.5
H11A C11 H11C . . 109.5
H11B C11 H11C . . 109.5
N4 C12 H12A . . 109.5
N4 C12 H12B . . 109.5
H12A C12 H12B . . 109.5
N4 C12 H12C . . 109.5
H12A C12 H12C . . 109.5
H12B C12 H12C . . 109.5
N6 C13 N5 . . 111.3(6)
N6 C13 H13 . . 124.4
N5 C13 H13 . . 124.4
C15 C14 N6 . . 104.7(7)
C15 C14 H14 . . 127.6
N6 C14 H14 . . 127.6
C14 C15 N5 . . 108.2(6)
C14 C15 H15 . . 125.9
N5 C15 H15 . . 125.9
N5 C16 C17 . . 110.5(6)
N5 C16 H16A . . 109.6
C17 C16 H16A . . 109.6
N5 C16 H16B . . 109.6
C17 C16 H16B . . 109.6
H16A C16 H16B . . 108.1
C16 C17 H17A . . 109.5
C16 C17 H17B . . 109.5
H17A C17 H17B . . 109.5
C16 C17 H17C . . 109.5
H17A C17 H17C . . 109.5
H17B C17 H17C . . 109.5
N6 C18 H18A . . 109.5
N6 C18 H18B . . 109.5
H18A C18 H18B . . 109.5
N6 C18 H18C . . 109.5
H18A C18 H18C . . 109.5
H18B C18 H18C . . 109.5
C1 N1 C3 . . 108.2(5)
C1 N1 C4 . . 123.8(5)
C3 N1 C4 . . 128.0(5)
C1 N2 C2 . . 108.9(5)
C1 N2 C6 . . 126.3(5)
C2 N2 C6 . . 124.7(5)
C9 N3 C7 . . 109.3(5)
C9 N3 C10 . . 126.9(6)
C7 N3 C10 . . 123.8(6)
C7 N4 C8 . . 108.5(5)
C7 N4 C12 . . 123.2(6)
C8 N4 C12 . . 128.2(6)
C13 N5 C15 . . 107.1(6)
C13 N5 C16 . . 128.4(6)
C15 N5 C16 . . 124.3(6)
C13 N6 C14 . . 108.8(6)
C13 N6 C18 . . 128.1(5)
C14 N6 C18 . . 123.1(6)
Br2 Eu1 Br2 . 3_766 180.0
Br2 Eu1 Br1 . 3_766 89.496(19)
Br2 Eu1 Br1 3_766 3_766 90.505(18)
Br2 Eu1 Br1 . . 90.505(19)
Br2 Eu1 Br1 3_766 . 89.494(18)
Br1 Eu1 Br1 3_766 . 180.0
Br2 Eu1 Br3 . 3_766 86.905(18)
Br2 Eu1 Br3 3_766 3_766 93.095(18)
Br1 Eu1 Br3 3_766 3_766 89.872(16)
Br1 Eu1 Br3 . 3_766 90.129(16)
Br2 Eu1 Br3 . . 93.096(18)
Br2 Eu1 Br3 3_766 . 86.904(18)
Br1 Eu1 Br3 3_766 . 90.128(16)
Br1 Eu1 Br3 . . 89.871(16)
Br3 Eu1 Br3 3_766 . 180.0
Br5 Eu2 Br5 . 3_656 180.0
Br5 Eu2 Br4 . 3_656 90.431(18)
Br5 Eu2 Br4 3_656 3_656 89.569(18)
Br5 Eu2 Br4 . . 89.568(18)
Br5 Eu2 Br4 3_656 . 90.432(18)
Br4 Eu2 Br4 3_656 . 180.0
Br5 Eu2 Br6 . 3_656 89.668(18)
Br5 Eu2 Br6 3_656 3_656 90.332(18)
Br4 Eu2 Br6 3_656 3_656 89.105(17)
Br4 Eu2 Br6 . 3_656 90.895(17)
Br5 Eu2 Br6 . . 90.331(18)
Br5 Eu2 Br6 3_656 . 89.668(18)
Br4 Eu2 Br6 3_656 . 90.896(17)
Br4 Eu2 Br6 . . 89.104(17)
Br6 Eu2 Br6 3_656 . 180.0

loop_
_geom_bond_atom_site_label_1
_geom_bond_atom_site_label_2
_geom_bond_site_symmetry_2
_geom_bond_distance
C1 N1 . 1.329(7)
C1 N2 . 1.331(8)
C1 H1 . 0.9500
C2 C3 . 1.322(9)
C2 N2 . 1.388(8)
C2 H2 . 0.9500
C3 N1 . 1.390(8)
C3 H3 . 0.9500
C4 N1 . 1.478(7)
C4 C5 . 1.517(8)
C4 H4A . 0.9900
C4 H4B . 0.9900
C5 H5A . 0.9800
C5 H5B . 0.9800
C5 H5C . 0.9800
C6 N2 . 1.482(7)
C6 H6A . 0.9800
C6 H6B . 0.9800
C6 H6C . 0.9800
C7 N3 . 1.332(8)
C7 N4 . 1.360(8)
C7 H7 . 0.9500
C8 C9 . 1.355(9)
C8 N4 . 1.365(8)
C8 H8 . 0.9500
C9 N3 . 1.330(8)
C9 H9 . 0.9500
C10 N3 . 1.483(8)
C10 C11 . 1.503(9)
C10 H10A . 0.9900
C10 H10B . 0.9900
C11 H11A . 0.9800
C11 H11B . 0.9800
C11 H11C . 0.9800
C12 N4 . 1.470(8)
C12 H12A . 0.9800
C12 H12B . 0.9800
C12 H12C . 0.9800
C13 N6 . 1.304(9)
C13 N5 . 1.306(8)
C13 H13 . 0.9500
C14 C15 . 1.373(10)
C14 N6 . 1.387(8)
C14 H14 . 0.9500
C15 N5 . 1.375(8)
C15 H15 . 0.9500
C16 N5 . 1.452(9)
C16 C17 . 1.520(11)
C16 H16A . 0.9900
C16 H16B . 0.9900
C17 H17A . 0.9800
C17 H17B . 0.9800
C17 H17C . 0.9800
C18 N6 . 1.495(9)
C18 H18A . 0.9800
C18 H18B . 0.9800
C18 H18C . 0.9800
Br1 Eu1 . 2.8024(6)
Br2 Eu1 . 2.7793(6)
Br3 Eu1 . 2.8188(6)
Br4 Eu2 . 2.8041(6)
Br5 Eu2 . 2.7982(6)
Br6 Eu2 . 2.8074(5)
Eu1 Br2 3_766 2.7794(6)
Eu1 Br1 3_766 2.8023(6)
Eu1 Br3 3_766 2.8187(6)
Eu2 Br5 3_656 2.7982(6)
Eu2 Br4 3_656 2.8041(6)
Eu2 Br6 3_656 2.8073(5)
